data_7206618
loop_
_publ_author_name
'Fang, Shao-Ming'
'Hu, Min'
'Jia, Li-Ran'
'Wang, Cong'
'Zhang, Qiang'
'Ma, Song-Tao'
'Du, Miao'
'Liu, Chun-Sen'

_publ_section_title
;
 Highly-thermostable lanthanide--organic coordination frameworks with
 N-protonated 2,6-dihydroxypyridine-4-carboxylate exhibiting unusual 3-D
 mixed-connected network topology
;
_journal_issue 21
_journal_name_full CrystEngComm
_journal_page_first 6555
_journal_paper_doi 10.1039/c1ce05465a
_journal_volume 13
_journal_year 2011
_chemical_formula_sum 'C18 H11 N3 O13 Sm2'
_chemical_formula_weight 778.00
_chemical_name_systematic
;
?
;
_space_group_IT_number 13
_symmetry_cell_setting monoclinic
_symmetry_space_group_name_Hall '-P 2yc'
_symmetry_space_group_name_H-M 'P 1 2/c 1'
_atom_sites_solution_hydrogens geom
_atom_sites_solution_primary direct
_atom_sites_solution_secondary difmap
_audit_creation_method SHELXL-97
_cell_angle_alpha 90.00
_cell_angle_beta 108.709(9)
_cell_angle_gamma 90.00
_cell_formula_units_Z 2
_cell_length_a 6.5605(7)
_cell_length_b 7.6743(8)
_cell_length_c 19.351(2)
_cell_measurement_reflns_used 1515
_cell_measurement_temperature 294(2)
_cell_measurement_theta_max 26.3145
_cell_measurement_theta_min 3.0994
_cell_volume 922.79(17)
_computing_cell_refinement 'SAINT (Bruker, 2007)'
_computing_data_collection 'SMART (Bruker, 2007)'
_computing_data_reduction SAINT
_computing_molecular_graphics 'SHELXTL (Sheldrick, 2008)'
_computing_publication_material 'SHELXTL and PLATON (Spek, 2009)'
_computing_structure_refinement 'SHELXL97 (Sheldrick, 2008)'
_computing_structure_solution 'SHELXS97 (Sheldrick, 2008)'
_diffrn_ambient_temperature 294(2)
_diffrn_measured_fraction_theta_full 0.998
_diffrn_measured_fraction_theta_max 0.998
_diffrn_measurement_device_type 'Bruker SMART CCD area-detector'
_diffrn_measurement_method '\f and \w scans'
_diffrn_radiation_monochromator graphite
_diffrn_radiation_source 'fine-focus sealed tube'
_diffrn_radiation_type MoK\a
_diffrn_radiation_wavelength 0.71073
_diffrn_reflns_av_R_equivalents 0.0400
_diffrn_reflns_av_sigmaI/netI 0.0812
_diffrn_reflns_limit_h_max 5
_diffrn_reflns_limit_h_min -7
_diffrn_reflns_limit_k_max 9
_diffrn_reflns_limit_k_min -8
_diffrn_reflns_limit_l_max 22
_diffrn_reflns_limit_l_min -22
_diffrn_reflns_number 3127
_diffrn_reflns_theta_full 25.00
_diffrn_reflns_theta_max 25.00
_diffrn_reflns_theta_min 3.28
_diffrn_standards_number 0
_exptl_absorpt_coefficient_mu 6.393
_exptl_absorpt_correction_T_max 0.3764
_exptl_absorpt_correction_T_min 0.2676
_exptl_absorpt_correction_type multi-scan
_exptl_absorpt_process_details '(SADABS; Sheldrick, 1996)'
_exptl_crystal_colour YELLOW
_exptl_crystal_density_diffrn 2.800
_exptl_crystal_density_meas ?
_exptl_crystal_density_method 'not measured'
_exptl_crystal_description BLOCK
_exptl_crystal_F_000 736
_exptl_crystal_size_max 0.28
_exptl_crystal_size_mid 0.21
_exptl_crystal_size_min 0.19
_refine_diff_density_max 0.936
_refine_diff_density_min -0.799
_refine_diff_density_rms 0.176
_refine_ls_extinction_method none
_refine_ls_goodness_of_fit_ref 0.980
_refine_ls_hydrogen_treatment constr
_refine_ls_matrix_type full
_refine_ls_number_parameters 173
_refine_ls_number_reflns 1618
_refine_ls_number_restraints 66
_refine_ls_restrained_S_all 0.980
_refine_ls_R_factor_all 0.0605
_refine_ls_R_factor_gt 0.0316
_refine_ls_shift/su_max 0.001
_refine_ls_shift/su_mean 0.000
_refine_ls_structure_factor_coef Fsqd
_refine_ls_weighting_details 'calc w=1/[\s^2^(Fo^2^)+(0.0211P)^2^+0.0000P] where P=(Fo^2^+2Fc^2^)/3'
_refine_ls_weighting_scheme calc
_refine_ls_wR_factor_gt 0.0498
_refine_ls_wR_factor_ref 0.0527
_reflns_number_gt 1147
_reflns_number_total 1619
_reflns_threshold_expression I>2\s(I)
_cod_data_source_file c1ce05465a.txt
_cod_data_source_block 4
_cod_depositor_comments
;
The following automatic conversions were performed:

'_symmetry_cell_setting' value 'Monoclinic' changed to 'monoclinic'
according to /home/saulius/struct/CIF-dictionaries/cif_core.dic
dictionary named 'cif_core.dic' version 2.4.1 from
2010-06-29.

'_exptl_absorpt_correction_type' value 'MULTI-SCAN'
changed to 'multi-scan' according to
/home/saulius/struct/CIF-dictionaries/cif_core.dic dictionary named
'cif_core.dic' version 2.4.1 from 2010-06-29.

Automatic conversion script
Id: cif_fix_values 1715 2011-07-08 13:25:40Z adriana 

The following automatic conversions were performed:

'_exptl_crystal_density_meas' value 'NONE' was changed to '?' - the
value is perceived as not measured.

Automatic conversion script
Id: cif_fix_values 3008 2015-01-20 13:52:24Z robertas 
;
_cod_original_sg_symbol_H-M P2/c
_cod_database_code 7206618

loop_
_symmetry_equiv_pos_as_xyz
'x, y, z'
'-x, y, -z+1/2'
'-x, -y, -z'
'x, -y, z-1/2'

loop_
_atom_site_label
_atom_site_type_symbol
_atom_site_fract_x
_atom_site_fract_y
_atom_site_fract_z
_atom_site_U_iso_or_equiv
_atom_site_adp_type
_atom_site_occupancy
_atom_site_symmetry_multiplicity
_atom_site_calc_flag
_atom_site_refinement_flags
_atom_site_disorder_group
O7 O 0.00(2) 0.903(14) 0.782(7) 0.023(4) Uani 0.08(6) 1 d PU 1
H1W H -0.0859 0.9553 0.7972 0.034 Uiso 0.08(6) 1 d PR 1
H2W H -0.0430 0.8040 0.7879 0.034 Uiso 0.08(6) 1 d PR 1
O7' O -0.042(4) 0.914(3) 0.7319(17) 0.023(4) Uani 0.42(6) 1 d P 2
H3W H -0.0806 0.9665 0.7633 0.034 Uiso 0.42(6) 1 d PR 2
H4W H -0.0363 0.8148 0.7509 0.034 Uiso 0.42(6) 1 d PR 2
Sm1 Sm 0.34003(6) 0.90079(5) 0.89587(2) 0.01200(11) Uani 1 1 d . .
O1 O 0.6943(8) 0.7852(7) 0.9271(3) 0.0192(13) Uani 1 1 d . .
O2 O 1.0091(8) 0.7784(6) 0.9057(3) 0.0178(13) Uani 1 1 d . .
O3 O 0.5882(7) 0.1389(6) 0.9744(3) 0.0146(12) Uani 1 1 d U .
O4 O 1.1260(8) 0.1424(6) 0.8756(3) 0.0289(15) Uani 1 1 d . .
O5 O 0.4584(9) 1.0169(6) 0.8009(3) 0.0252(14) Uani 1 1 d . .
O6 O 0.2901(8) 1.6547(6) 0.8229(3) 0.0229(14) Uani 1 1 d U .
N1 N 0.8540(9) 0.1584(8) 0.9221(3) 0.0130(15) Uani 1 1 d U .
H1A H 0.8563 0.0464 0.9236 0.016 Uiso 1 1 calc R .
N2 N 0.5000 1.6384(11) 0.7500 0.016(2) Uani 1 2 d SU .
H2A H 0.5000 1.7505 0.7500 0.020 Uiso 1 2 calc SR .
C1 C 0.8475(13) 0.7050(10) 0.9164(4) 0.0113(18) Uani 1 1 d U .
C2 C 0.8437(13) 0.5068(10) 0.9172(4) 0.0134(19) Uani 1 1 d . .
C3 C 0.9885(11) 0.4183(11) 0.8930(4) 0.0160(18) Uani 1 1 d U .
H3A H 1.0833 0.4795 0.8751 0.019 Uiso 1 1 calc R .
C4 C 0.9950(12) 0.2354(10) 0.8950(4) 0.0171(18) Uani 1 1 d . .
C5 C 0.7074(11) 0.2384(9) 0.9476(4) 0.0109(17) Uani 1 1 d U .
C6 C 0.7032(11) 0.4186(11) 0.9446(4) 0.0123(17) Uani 1 1 d U .
H6A H 0.6057 0.4802 0.9610 0.015 Uiso 1 1 calc R .
C7 C 0.5000 1.0913(17) 0.7500 0.016(2) Uani 1 2 d S .
C8 C 0.5000 1.2915(13) 0.7500 0.011(2) Uani 1 2 d S .
C9 C 0.3788(11) 1.3778(9) 0.7862(4) 0.0132(17) Uani 1 1 d U .
H9A H 0.2948 1.3165 0.8086 0.016 Uiso 1 1 calc R .
C10 C 0.3864(12) 1.5594(9) 0.7881(4) 0.0150(18) Uani 1 1 d U .

loop_
_atom_site_aniso_label
_atom_site_aniso_U_11
_atom_site_aniso_U_22
_atom_site_aniso_U_33
_atom_site_aniso_U_23
_atom_site_aniso_U_13
_atom_site_aniso_U_12
O7 0.023(4) 0.023(4) 0.023(4) -0.0001(11) 0.0072(16) 0.0000(11)
O7' 0.023(4) 0.023(4) 0.023(4) -0.0001(11) 0.0072(16) 0.0000(11)
Sm1 0.01386(19) 0.00698(16) 0.0183(2) -0.0001(3) 0.00952(15) 0.0009(3)
O1 0.019(3) 0.011(3) 0.032(4) 0.002(3) 0.014(3) 0.009(3)
O2 0.018(3) 0.010(3) 0.028(3) 0.003(3) 0.012(3) 0.001(3)
O3 0.015(2) 0.013(2) 0.018(2) 0.0048(18) 0.0077(19) -0.0038(19)
O4 0.028(3) 0.012(3) 0.058(4) 0.007(3) 0.029(3) 0.011(3)
O5 0.046(4) 0.012(3) 0.025(3) -0.001(3) 0.022(3) -0.008(3)
O6 0.028(2) 0.019(2) 0.029(2) -0.0101(19) 0.019(2) -0.005(2)
N1 0.014(2) 0.009(3) 0.017(3) 0.001(2) 0.006(2) -0.001(2)
N2 0.018(3) 0.014(4) 0.018(3) 0.000 0.006(3) 0.000
C1 0.012(3) 0.008(3) 0.012(3) 0.001(2) 0.002(2) -0.002(3)
C2 0.012(4) 0.009(4) 0.013(5) 0.002(3) -0.005(4) 0.001(4)
C3 0.014(3) 0.015(3) 0.022(3) 0.004(3) 0.010(2) -0.001(3)
C4 0.017(4) 0.012(4) 0.023(5) 0.004(4) 0.007(4) 0.007(4)
C5 0.009(3) 0.012(3) 0.011(3) 0.000(2) 0.003(2) 0.001(2)
C6 0.010(3) 0.015(3) 0.014(3) -0.002(2) 0.007(2) 0.001(3)
C7 0.019(6) 0.014(5) 0.017(6) 0.000 0.008(5) 0.000
C8 0.013(6) 0.004(5) 0.012(6) 0.000 0.001(5) 0.000
C9 0.014(3) 0.013(3) 0.015(3) -0.002(2) 0.008(2) -0.003(2)
C10 0.018(3) 0.015(3) 0.016(3) 0.000(2) 0.011(2) -0.001(2)

loop_
_atom_type_symbol
_atom_type_description
_atom_type_scat_dispersion_real
_atom_type_scat_dispersion_imag
_atom_type_scat_source
C C 0.0033 0.0016 'International Tables Vol C Tables 4.2.6.8 and 6.1.1.4'
H H 0.0000 0.0000 'International Tables Vol C Tables 4.2.6.8 and 6.1.1.4'
Sm Sm -0.1638 3.4418 'International Tables Vol C Tables 4.2.6.8 and 6.1.1.4'
N N 0.0061 0.0033 'International Tables Vol C Tables 4.2.6.8 and 6.1.1.4'
O O 0.0106 0.0060 'International Tables Vol C Tables 4.2.6.8 and 6.1.1.4'

loop_
_geom_angle_atom_site_label_1
_geom_angle_atom_site_label_2
_geom_angle_atom_site_label_3
_geom_angle
_geom_angle_site_symmetry_1
_geom_angle_site_symmetry_3
O7 O7 Sm1 127(10) 2_556 .
Sm1 O7 H1W 102.2 . .
O7 O7 H2W 103.7 2_556 .
Sm1 O7 H2W 97.4 . .
Sm1 O7 H3W 136.8 . .
H1W O7 H3W 50.3 . .
O7 O7 H4W 53.5 2_556 .
H2W O7 H4W 50.3 . .
H3W O7 H4W 99.1 . .
O7' O7' Sm1 177.7(17) 2_556 2_556
O7' O7' H1W 57.0 2_556 .
Sm1 O7' H1W 123.1 2_556 .
O7' O7' H2W 56.1 2_556 .
Sm1 O7' H2W 122.0 2_556 .
H1W O7' H2W 51.8 . .
O7' O7' H3W 67.3 2_556 .
Sm1 O7' H3W 113.4 2_556 .
H2W O7' H3W 69.0 . .
O7' O7' H4W 70.7 2_556 .
Sm1 O7' H4W 107.1 2_556 .
H1W O7' H4W 78.7 . .
H3W O7' H4W 95.7 . .
O4 Sm1 O6 126.7(2) 1_465 1_545
O4 Sm1 O1 147.57(18) 1_465 .
O6 Sm1 O1 77.67(18) 1_545 .
O4 Sm1 O5 84.17(17) 1_465 .
O6 Sm1 O5 81.49(16) 1_545 .
O1 Sm1 O5 78.57(18) . .
O4 Sm1 O3 100.66(17) 1_465 3_667
O6 Sm1 O3 118.15(16) 1_545 3_667
O1 Sm1 O3 80.82(16) . 3_667
O5 Sm1 O3 147.47(18) . 3_667
O4 Sm1 O2 79.13(17) 1_465 1_455
O6 Sm1 O2 77.15(17) 1_545 1_455
O1 Sm1 O2 131.41(16) . 1_455
O5 Sm1 O2 136.47(19) . 1_455
O3 Sm1 O2 75.59(16) 3_667 1_455
O4 Sm1 O7 62(3) 1_465 .
O6 Sm1 O7 64(3) 1_545 .
O1 Sm1 O7 136(4) . .
O5 Sm1 O7 75(4) . .
O3 Sm1 O7 136(5) 3_667 .
O2 Sm1 O7 62(4) 1_455 .
O4 Sm1 O3 76.35(18) 1_465 1_565
O6 Sm1 O3 150.64(16) 1_545 1_565
O1 Sm1 O3 74.62(16) . 1_565
O5 Sm1 O3 83.67(16) . 1_565
O3 Sm1 O3 66.67(17) 3_667 1_565
O2 Sm1 O3 129.51(15) 1_455 1_565
O7 Sm1 O3 135(2) . 1_565
O4 Sm1 O7' 64.8(5) 1_465 2_556
O6 Sm1 O7' 62.5(4) 1_545 2_556
O1 Sm1 O7' 128.9(8) . 2_556
O5 Sm1 O7' 65.6(9) . 2_556
O3 Sm1 O7' 145.3(10) 3_667 2_556
O2 Sm1 O7' 70.9(9) 1_455 2_556
O7 Sm1 O7' 10(4) . 2_556
O3 Sm1 O7' 131.7(5) 1_565 2_556
C1 O1 Sm1 156.0(5) . .
C1 O2 Sm1 174.1(5) . 1_655
C5 O3 Sm1 122.7(4) . 3_667
C5 O3 Sm1 121.4(4) . 1_545
Sm1 O3 Sm1 113.33(16) 3_667 1_545
C4 O4 Sm1 147.9(5) . 1_645
C7 O5 Sm1 172.4(5) . .
C10 O6 Sm1 141.6(4) . 1_565
C4 N1 C5 126.9(6) . .
C4 N1 H1A 116.5 . .
C5 N1 H1A 116.5 . .
C10 N2 C10 126.6(8) . 2_656
C10 N2 H2A 116.7 . .
C10 N2 H2A 116.7 2_656 .
O1 C1 O2 124.3(7) . .
O1 C1 C2 118.3(7) . .
O2 C1 C2 117.4(7) . .
C3 C2 C6 120.7(7) . .
C3 C2 C1 118.6(8) . .
C6 C2 C1 120.6(8) . .
C2 C3 C4 120.3(7) . .
C2 C3 H3A 119.8 . .
C4 C3 H3A 119.8 . .
O4 C4 N1 119.3(6) . .
O4 C4 C3 125.0(7) . .
N1 C4 C3 115.7(7) . .
O3 C5 N1 117.4(6) . .
O3 C5 C6 126.3(6) . .
N1 C5 C6 116.2(6) . .
C2 C6 C5 120.1(7) . .
C2 C6 H6A 120.0 . .
C5 C6 H6A 120.0 . .
O5 C7 O5 125.3(12) . 2_656
O5 C7 C8 117.4(6) . .
O5 C7 C8 117.4(6) 2_656 .
C9 C8 C9 122.9(9) . 2_656
C9 C8 C7 118.6(4) . .
C9 C8 C7 118.6(4) 2_656 .
C8 C9 C10 118.0(7) . .
C8 C9 H9A 121.0 . .
C10 C9 H9A 121.0 . .
O6 C10 N2 118.7(6) . .
O6 C10 C9 124.1(6) . .
N2 C10 C9 117.1(7) . .

loop_
_geom_bond_atom_site_label_1
_geom_bond_atom_site_label_2
_geom_bond_distance
_geom_bond_site_symmetry_2
O7 O7 1.2(3) 2_556
O7 Sm1 2.57(8) .
O7 H2W 0.8399 .
O7 H4W 0.8901 .
O7' O7' 0.74(4) 2_556
O7' Sm1 2.616(19) 2_556
O7' H3W 0.8345 .
O7' H4W 0.8407 .
Sm1 O4 2.283(5) 1_465
Sm1 O6 2.318(5) 1_545
Sm1 O1 2.377(5) .
Sm1 O5 2.386(5) .
Sm1 O3 2.420(5) 3_667
Sm1 O2 2.429(5) 1_455
Sm1 O3 2.591(5) 1_565
Sm1 O7' 2.616(19) 2_556
O1 C1 1.251(9) .
O2 C1 1.274(8) .
O2 Sm1 2.429(5) 1_655
O3 C5 1.312(8) .
O3 Sm1 2.420(5) 3_667
O3 Sm1 2.591(5) 1_545
O4 C4 1.263(8) .
O4 Sm1 2.283(5) 1_645
O5 C7 1.241(7) .
O6 C10 1.288(8) .
O6 Sm1 2.318(5) 1_565
N1 C4 1.339(8) .
N1 C5 1.360(8) .
N1 H1A 0.8600 .
N2 C10 1.349(7) .
N2 C10 1.349(7) 2_656
N2 H2A 0.8600 .
C1 C2 1.521(9) .
C2 C3 1.367(10) .
C2 C6 1.380(10) .
C3 C4 1.405(10) .
C3 H3A 0.9300 .
C5 C6 1.384(10) .
C6 H6A 0.9300 .
C7 O5 1.241(7) 2_656
C7 C8 1.536(14) .
C8 C9 1.386(8) .
C8 C9 1.386(8) 2_656
C9 C10 1.395(9) .
C9 H9A 0.9300 .

loop_
_geom_torsion_atom_site_label_1
_geom_torsion_atom_site_label_2
_geom_torsion_atom_site_label_3
_geom_torsion_atom_site_label_4
_geom_torsion
_geom_torsion_site_symmetry_1
_geom_torsion_site_symmetry_4
O7 O7 Sm1 O4 114(4) 2_556 1_465
O7 O7 Sm1 O6 -65(2) 2_556 1_545
O7 O7 Sm1 O1 -32(5) 2_556 .
O7 O7 Sm1 O5 22.9(16) 2_556 .
O7 O7 Sm1 O3 -169.7(11) 2_556 3_667
O7 O7 Sm1 O2 -153(3) 2_556 1_455
O7 O7 Sm1 O3 88(4) 2_556 1_565
O7 O7 Sm1 O7' 11(14) 2_556 2_556
O4 Sm1 O1 C1 -112.3(12) 1_465 .
O6 Sm1 O1 C1 30.6(12) 1_545 .
O5 Sm1 O1 C1 -53.1(12) . .
O3 Sm1 O1 C1 152.2(12) 3_667 .
O2 Sm1 O1 C1 90.8(12) 1_455 .
O7 Sm1 O1 C1 1(5) . .
O3 Sm1 O1 C1 -139.6(12) 1_565 .
O7' Sm1 O1 C1 -7.9(15) 2_556 .
Sm1 O1 C1 O2 103.0(12) . .
Sm1 O1 C1 C2 -77.9(14) . .
O1 C1 C2 C3 168.5(6) . .
O2 C1 C2 C3 -12.3(11) . .
O1 C1 C2 C6 -14.2(12) . .
O2 C1 C2 C6 165.0(6) . .
C6 C2 C3 C4 0.6(11) . .
C1 C2 C3 C4 177.9(7) . .
Sm1 O4 C4 N1 -35.8(14) 1_645 .
Sm1 O4 C4 C3 141.9(7) 1_645 .
C5 N1 C4 O4 177.8(7) . .
C5 N1 C4 C3 -0.1(11) . .
C2 C3 C4 O4 -178.2(7) . .
C2 C3 C4 N1 -0.5(11) . .
Sm1 O3 C5 N1 101.2(6) 3_667 .
Sm1 O3 C5 N1 -59.3(7) 1_545 .
Sm1 O3 C5 C6 -76.8(8) 3_667 .
Sm1 O3 C5 C6 122.7(7) 1_545 .
C4 N1 C5 O3 -177.7(7) . .
C4 N1 C5 C6 0.5(10) . .
C3 C2 C6 C5 -0.2(11) . .
C1 C2 C6 C5 -177.4(7) . .
O3 C5 C6 C2 177.7(7) . .
N1 C5 C6 C2 -0.4(10) . .
O5 C7 C8 C9 -24.7(4) . .
O5 C7 C8 C9 155.3(4) 2_656 .
O5 C7 C8 C9 155.3(4) . 2_656
O5 C7 C8 C9 -24.7(4) 2_656 2_656
C9 C8 C9 C10 -2.3(5) 2_656 .
C7 C8 C9 C10 177.7(5) . .
Sm1 O6 C10 N2 -42.1(10) 1_565 .
Sm1 O6 C10 C9 138.9(6) 1_565 .
C10 N2 C10 O6 178.6(7) 2_656 .
C10 N2 C10 C9 -2.3(5) 2_656 .
C8 C9 C10 O6 -176.4(6) . .
C8 C9 C10 N2 4.5(9) . .
